data_7218338
loop_
_publ_author_name
'Liu, Nan'
'Wang, Bo'
'Chen, Wenwen'
'Liu, Chulong'
'Wang, Xinyan'
'Hu, Yuefei'

_publ_section_title
;
 A General Route for Synthesis of N-Aryl Phenoxazines via
 Copper(I)-Catalyzed N-, N-, and O-Arylations of 2-Aminophenols
;
_journal_name_full 'RSC Adv.'
_journal_paper_doi 10.1039/C4RA09593F
_journal_year 2014
_chemical_formula_moiety 'C18 H13 N O'
_chemical_formula_sum 'C18 H13 N O'
_chemical_formula_weight 259.29
_chemical_name_systematic
; 
 ? 
;
_space_group_IT_number 15
_symmetry_cell_setting monoclinic
_symmetry_space_group_name_Hall '-C 2yc'
_symmetry_space_group_name_H-M 'C 1 2/c 1'
_atom_sites_solution_hydrogens geom
_atom_sites_solution_primary direct
_atom_sites_solution_secondary difmap
_audit_creation_method SHELXL-97
_cell_angle_alpha 90.00
_cell_angle_beta 125.15(2)
_cell_angle_gamma 90.00
_cell_formula_units_Z 4
_cell_length_a 14.852(6)
_cell_length_b 10.517(4)
_cell_length_c 10.225(4)
_cell_measurement_reflns_used 9946
_cell_measurement_temperature 298(2)
_cell_measurement_theta_max 28.35
_cell_measurement_theta_min 2.63
_cell_volume 1305.9(9)
_computing_cell_refinement 'SAINT (Bruker, 2002)'
_computing_data_collection 'SMART (Bruker, 2002)'
_computing_data_reduction SAINT
_computing_molecular_graphics 'XP (Bruker, 2002)'
_computing_publication_material 'SHELXL-97 (Bruker, 2002)'
_computing_structure_refinement 'SHELXL-97 (Sheldrick, 1997)'
_computing_structure_solution 'SHELXS-97 (Sheldrick, 1997)'
_diffrn_ambient_temperature 298(2)
_diffrn_measured_fraction_theta_full 0.995
_diffrn_measured_fraction_theta_max 0.995
_diffrn_measurement_device_type 'Bruker APEX II area-detector diffractometer'
_diffrn_measurement_method '\f and \w scans'
_diffrn_radiation_monochromator graphite
_diffrn_radiation_source 'fine-focus sealed tube'
_diffrn_radiation_type MoK\a
_diffrn_radiation_wavelength 0.71073
_diffrn_reflns_av_R_equivalents 0.0274
_diffrn_reflns_av_sigmaI/netI 0.0325
_diffrn_reflns_limit_h_max 17
_diffrn_reflns_limit_h_min -17
_diffrn_reflns_limit_k_max 12
_diffrn_reflns_limit_k_min -12
_diffrn_reflns_limit_l_max 12
_diffrn_reflns_limit_l_min -12
_diffrn_reflns_number 3799
_diffrn_reflns_theta_full 25.50
_diffrn_reflns_theta_max 25.50
_diffrn_reflns_theta_min 2.56
_exptl_absorpt_coefficient_mu 0.082
_exptl_absorpt_correction_T_max 0.9798
_exptl_absorpt_correction_T_min 0.9743
_exptl_absorpt_correction_type multi-scan
_exptl_absorpt_process_details 'SADABS (Bruker, 2002)'
_exptl_crystal_colour Colorless
_exptl_crystal_density_diffrn 1.319
_exptl_crystal_density_method 'not measured'
_exptl_crystal_description Block
_exptl_crystal_F_000 544
_exptl_crystal_size_max 0.32
_exptl_crystal_size_mid 0.28
_exptl_crystal_size_min 0.25
_refine_diff_density_max 0.238
_refine_diff_density_min -0.203
_refine_diff_density_rms 0.062
_refine_ls_extinction_coef none
_refine_ls_extinction_expression Fc^*^=kFc[1+0.001xFc^2^\l^3^/sin(2\q)]^-1/4^
_refine_ls_extinction_method SHELXL
_refine_ls_goodness_of_fit_ref 1.076
_refine_ls_hydrogen_treatment constr
_refine_ls_matrix_type full
_refine_ls_number_parameters 94
_refine_ls_number_reflns 1208
_refine_ls_number_restraints 0
_refine_ls_restrained_S_all 1.076
_refine_ls_R_factor_all 0.0845
_refine_ls_R_factor_gt 0.0548
_refine_ls_shift/su_max 0.000
_refine_ls_shift/su_mean 0.000
_refine_ls_structure_factor_coef Fsqd
_refine_ls_weighting_details 'calc w=1/[\s^2^(Fo^2^)+(0.1241P)^2^] where P=(Fo^2^+2Fc^2^)/3'
_refine_ls_weighting_scheme calc
_refine_ls_wR_factor_gt 0.1633
_refine_ls_wR_factor_ref 0.1975
_reflns_number_gt 770
_reflns_number_total 1208
_reflns_threshold_expression I>2\s(I)
_cod_data_source_file c4ra09593f2.cif
_cod_data_source_block 1
_cod_depositor_comments
;
The following automatic conversions were performed:

'_symmetry_cell_setting' value 'Monoclinic' changed to 'monoclinic'
according to
/usr/data/users/saulius/crontab/automatic-downloads/rss-feeds/RSC/lib/dictionaries/cif_core.dic
dictionary named 'cif_core.dic' version 2.4.2 from
2011-04-26.

'_exptl_absorpt_correction_type' value 'Multi-scan'
changed to 'multi-scan' according to
/usr/data/users/saulius/crontab/automatic-downloads/rss-feeds/RSC/lib/dictionaries/cif_core.dic
dictionary named 'cif_core.dic' version 2.4.2 from 2011-04-26.

Automatic conversion script
Id: cif_fix_values 2827 2014-09-09 07:05:25Z andrius 
;
_cod_original_sg_symbol_H-M 'C 2/c'
_cod_database_code 7218338

loop_
_symmetry_equiv_pos_as_xyz
'x, y, z'
'-x, y, -z+1/2'
'x+1/2, y+1/2, z'
'-x+1/2, y+1/2, -z+1/2'
'-x, -y, -z'
'x, -y, z-1/2'
'-x+1/2, -y+1/2, -z'
'x+1/2, -y+1/2, z-1/2'

loop_
_atom_site_label
_atom_site_type_symbol
_atom_site_fract_x
_atom_site_fract_y
_atom_site_fract_z
_atom_site_U_iso_or_equiv
_atom_site_adp_type
_atom_site_occupancy
_atom_site_symmetry_multiplicity
_atom_site_calc_flag
_atom_site_refinement_flags
O1 O 0.5000 0.58050(16) 0.2500 0.0605(6) Uani 1 2 d S
N1 N 0.5000 0.3142(2) 0.2500 0.0576(7) Uani 1 2 d S
C1 C 0.36750(16) 0.32137(19) 0.3185(2) 0.0559(6) Uani 1 1 d .
H1 H 0.3646 0.2330 0.3190 0.067 Uiso 1 1 calc R
C2 C 0.30575(15) 0.3912(2) 0.3533(2) 0.0623(7) Uani 1 1 d .
H2 H 0.2618 0.3498 0.3778 0.075 Uiso 1 1 calc R
C3 C 0.30836(17) 0.5212(2) 0.3523(3) 0.0650(7) Uani 1 1 d .
H3 H 0.2663 0.5681 0.3759 0.078 Uiso 1 1 calc R
C4 C 0.37307(17) 0.58197(19) 0.3165(2) 0.0594(6) Uani 1 1 d .
H4 H 0.3748 0.6703 0.3155 0.071 Uiso 1 1 calc R
C5 C 0.43508(14) 0.51352(19) 0.2821(2) 0.0471(6) Uani 1 1 d .
C6 C 0.43377(13) 0.38040(18) 0.28269(19) 0.0456(6) Uani 1 1 d .
C7 C 0.5000 0.1778(2) 0.2500 0.0492(7) Uani 1 2 d S
C8 C 0.57110(18) 0.1141(2) 0.3894(3) 0.0677(7) Uani 1 1 d .
H8 H 0.6194 0.1584 0.4836 0.081 Uiso 1 1 calc R
C9 C 0.5703(2) -0.0170(2) 0.3884(4) 0.0933(10) Uani 1 1 d .
H9 H 0.6179 -0.0615 0.4828 0.112 Uiso 1 1 calc R
C10 C 0.5000 -0.0817(3) 0.2500 0.1026(17) Uani 1 2 d S
H10 H 0.5000 -0.1701 0.2500 0.123 Uiso 1 2 calc SR

loop_
_atom_site_aniso_label
_atom_site_aniso_U_11
_atom_site_aniso_U_22
_atom_site_aniso_U_33
_atom_site_aniso_U_23
_atom_site_aniso_U_13
_atom_site_aniso_U_12
O1 0.0823(15) 0.0315(9) 0.0862(14) 0.000 0.0592(13) 0.000
N1 0.0757(16) 0.0289(11) 0.0943(17) 0.000 0.0641(15) 0.000
C1 0.0595(12) 0.0445(11) 0.0710(13) -0.0034(9) 0.0418(11) -0.0023(9)
C2 0.0561(13) 0.0652(13) 0.0754(15) -0.0014(11) 0.0435(12) -0.0018(10)
C3 0.0606(13) 0.0671(13) 0.0749(15) -0.0012(11) 0.0434(12) 0.0149(10)
C4 0.0707(14) 0.0409(10) 0.0651(13) 0.0017(9) 0.0382(12) 0.0130(9)
C5 0.0511(11) 0.0358(10) 0.0519(11) -0.0001(7) 0.0283(10) 0.0020(7)
C6 0.0480(11) 0.0384(10) 0.0533(11) -0.0009(7) 0.0308(10) 0.0010(7)
C7 0.0604(16) 0.0335(13) 0.0722(17) 0.000 0.0489(15) 0.000
C8 0.0765(15) 0.0576(13) 0.0794(15) 0.0071(11) 0.0510(13) 0.0074(11)
C9 0.117(2) 0.0588(16) 0.145(3) 0.0436(15) 0.100(2) 0.0349(15)
C10 0.147(4) 0.0305(15) 0.218(5) 0.000 0.156(4) 0.000

loop_
_atom_type_symbol
_atom_type_description
_atom_type_scat_dispersion_real
_atom_type_scat_dispersion_imag
_atom_type_scat_source
C C 0.0033 0.0016 'International Tables Vol C Tables 4.2.6.8 and 6.1.1.4'
H H 0.0000 0.0000 'International Tables Vol C Tables 4.2.6.8 and 6.1.1.4'
N N 0.0061 0.0033 'International Tables Vol C Tables 4.2.6.8 and 6.1.1.4'
O O 0.0106 0.0060 'International Tables Vol C Tables 4.2.6.8 and 6.1.1.4'

loop_
_geom_angle_atom_site_label_1
_geom_angle_atom_site_label_2
_geom_angle_atom_site_label_3
_geom_angle
_geom_angle_site_symmetry_1
_geom_angle_site_symmetry_3
C5 O1 C5 118.5(2) 2_655 .
C6 N1 C6 120.1(2) 2_655 .
C6 N1 C7 119.97(10) 2_655 .
C6 N1 C7 119.97(10) . .
C2 C1 C6 120.92(19) . .
C2 C1 H1 119.5 . .
C6 C1 H1 119.5 . .
C3 C2 C1 120.41(18) . .
C3 C2 H2 119.8 . .
C1 C2 H2 119.8 . .
C2 C3 C4 119.77(18) . .
C2 C3 H3 120.1 . .
C4 C3 H3 120.1 . .
C5 C4 C3 120.31(19) . .
C5 C4 H4 119.8 . .
C3 C4 H4 119.8 . .
C4 C5 O1 117.40(18) . .
C4 C5 C6 120.89(16) . .
O1 C5 C6 121.70(15) . .
C1 C6 N1 123.28(18) . .
C1 C6 C5 117.70(15) . .
N1 C6 C5 119.02(15) . .
C8 C7 C8 121.2(3) 2_655 .
C8 C7 N1 119.41(14) 2_655 .
C8 C7 N1 119.41(14) . .
C7 C8 C9 119.0(2) . .
C7 C8 H8 120.5 . .
C9 C8 H8 120.5 . .
C10 C9 C8 120.3(3) . .
C10 C9 H9 119.8 . .
C8 C9 H9 119.8 . .
C9 C10 C9 120.1(3) . 2_655
C9 C10 H10 119.9 . .
C9 C10 H10 119.9 2_655 .

loop_
_geom_bond_atom_site_label_1
_geom_bond_atom_site_label_2
_geom_bond_distance
_geom_bond_site_symmetry_2
O1 C5 1.378(2) 2_655
O1 C5 1.378(2) .
N1 C6 1.3937(19) 2_655
N1 C6 1.3937(19) .
N1 C7 1.435(3) .
C1 C2 1.373(3) .
C1 C6 1.379(2) .
C1 H1 0.9300 .
C2 C3 1.368(3) .
C2 H2 0.9300 .
C3 C4 1.368(3) .
C3 H3 0.9300 .
C4 C5 1.365(3) .
C4 H4 0.9300 .
C5 C6 1.400(3) .
C7 C8 1.364(2) 2_655
C7 C8 1.364(2) .
C8 C9 1.379(3) .
C8 H8 0.9300 .
C9 C10 1.362(3) .
C9 H9 0.9300 .
C10 C9 1.362(3) 2_655
C10 H10 0.9300 .

loop_
_geom_torsion_atom_site_label_1
_geom_torsion_atom_site_label_2
_geom_torsion_atom_site_label_3
_geom_torsion_atom_site_label_4
_geom_torsion
_geom_torsion_site_symmetry_1
_geom_torsion_site_symmetry_4
C6 C1 C2 C3 0.4(3) . .
C1 C2 C3 C4 -0.1(3) . .
C2 C3 C4 C5 -0.1(3) . .
C3 C4 C5 O1 -178.80(16) . .
C3 C4 C5 C6 0.1(3) . .
C5 O1 C5 C4 178.83(17) 2_655 .
C5 O1 C5 C6 -0.03(11) 2_655 .
C2 C1 C6 N1 178.49(14) . .
C2 C1 C6 C5 -0.5(3) . .
C6 N1 C6 C1 -178.96(18) 2_655 .
C7 N1 C6 C1 1.04(18) . .
C6 N1 C6 C5 -0.03(10) 2_655 .
C7 N1 C6 C5 179.97(10) . .
C4 C5 C6 C1 0.2(2) . .
O1 C5 C6 C1 179.05(14) . .
C4 C5 C6 N1 -178.76(14) . .
O1 C5 C6 N1 0.1(2) . .
C6 N1 C7 C8 -88.35(13) 2_655 2_655
C6 N1 C7 C8 91.65(13) . 2_655
C6 N1 C7 C8 91.65(13) 2_655 .
C6 N1 C7 C8 -88.35(13) . .
C8 C7 C8 C9 -0.26(13) 2_655 .
N1 C7 C8 C9 179.74(13) . .
C7 C8 C9 C10 0.5(3) . .
C8 C9 C10 C9 -0.27(14) . 2_655
